data_4330441
loop_
_publ_author_name
'Sandeep K. Kondaveeti'
'Shivaiah Vaddypally'
'Carol Lam'
'Daigorou Hirai'
'Ni Ni'
'Robert J. Cava'
'Michael J. Zdilla'

_publ_section_title
;
 Synthesis, Structure, and Magnetic Studies of Manganese-Oxygen Clusters
 of Reduced Coordination Number, Featuring an Unchelated, 5-Coordinate
 Octanuclear Manganese Cluster with Water-Derived Oxo Ligands
;
_journal_name_full 'Inorganic Chemistry'
_journal_page_first 10095
_journal_page_last 10104
_journal_paper_doi 10.1021/ic202448c
_journal_volume 51
_journal_year 2012
_chemical_formula_moiety MnO4C44H48
_chemical_formula_sum 'C44 H48 Mn O4'
_chemical_formula_weight 695.76
_chemical_name_systematic
; 
 ? 
;
_space_group_IT_number 2
_symmetry_cell_setting triclinic
_symmetry_space_group_name_Hall '-P 1'
_symmetry_space_group_name_H-M 'P -1'
_atom_sites_solution_hydrogens geom
_atom_sites_solution_primary direct
_atom_sites_solution_secondary difmap
_audit_creation_method SHELXL-97
_cell_angle_alpha 75.8960(10)
_cell_angle_beta 83.3060(10)
_cell_angle_gamma 70.1170(10)
_cell_formula_units_Z 2
_cell_length_a 10.8698(5)
_cell_length_b 11.5942(6)
_cell_length_c 16.1014(8)
_cell_measurement_reflns_used 7702
_cell_measurement_temperature 173(2)
_cell_measurement_theta_max 33.464
_cell_measurement_theta_min 3.5595
_cell_volume 1849.46(16)
_computing_cell_refinement 'Saint (Bruker-AXS)'
_computing_data_collection 'COSMO (Bruker-AXS)'
_computing_data_reduction 'SADABS (Bruker-AXS)'
_computing_molecular_graphics XP
_computing_publication_material 'APEX II report generator (Bruker-AXS)'
_computing_structure_refinement 'SHELXL-97 (Sheldrick, 2008)'
_computing_structure_solution 'SHELXS-97 (Sheldrick, 2008)'
_diffrn_ambient_temperature 173(2)
_diffrn_detector_area_resol_mean 8.333
_diffrn_measured_fraction_theta_full 0.845
_diffrn_measured_fraction_theta_max 0.845
_diffrn_measurement_device_type 'Kappa APEX II DUO'
_diffrn_measurement_method 'Omega scans'
_diffrn_radiation_monochromator graphite
_diffrn_radiation_source 'fine-focus sealed tube'
_diffrn_radiation_type MoK\a
_diffrn_radiation_wavelength 0.71073
_diffrn_reflns_av_R_equivalents 0.0206
_diffrn_reflns_av_sigmaI/netI 0.0467
_diffrn_reflns_limit_h_max 16
_diffrn_reflns_limit_h_min -17
_diffrn_reflns_limit_k_max 18
_diffrn_reflns_limit_k_min -17
_diffrn_reflns_limit_l_max 24
_diffrn_reflns_limit_l_min -24
_diffrn_reflns_number 24178
_diffrn_reflns_theta_full 35.30
_diffrn_reflns_theta_max 35.30
_diffrn_reflns_theta_min 2.07
_exptl_absorpt_coefficient_mu 0.399
_exptl_absorpt_correction_T_max 0.7469
_exptl_absorpt_correction_T_min 0.6070
_exptl_absorpt_correction_type multi-scan
_exptl_absorpt_process_details
;
Estimated minimum and maximum transmission:  0.6070  0.7469
 The ratio of these values is more reliable than their absolute values!
 Additional spherical absorption correction applied with mu*r =  0.2000
 Lambda/2 correction factor = 0.0015
;
_exptl_crystal_colour Colorless
_exptl_crystal_density_diffrn 1.249
_exptl_crystal_description Block
_exptl_crystal_F_000 738
_exptl_crystal_size_max 0.25
_exptl_crystal_size_mid 0.18
_exptl_crystal_size_min 0.10
_refine_diff_density_max 0.565
_refine_diff_density_min -0.474
_refine_diff_density_rms 0.057
_refine_ls_extinction_method none
_refine_ls_goodness_of_fit_ref 1.017
_refine_ls_hydrogen_treatment constr
_refine_ls_matrix_type full
_refine_ls_number_parameters 446
_refine_ls_number_reflns 14067
_refine_ls_number_restraints 0
_refine_ls_restrained_S_all 1.017
_refine_ls_R_factor_all 0.0856
_refine_ls_R_factor_gt 0.0482
_refine_ls_shift/su_max 0.002
_refine_ls_shift/su_mean 0.000
_refine_ls_structure_factor_coef Fsqd
_refine_ls_weighting_details 'calc w=1/[\s^2^(Fo^2^)+(0.0573P)^2^+0.4707P] where P=(Fo^2^+2Fc^2^)/3'
_refine_ls_weighting_scheme calc
_refine_ls_wR_factor_gt 0.1128
_refine_ls_wR_factor_ref 0.1294
_reflns_number_gt 9344
_reflns_number_total 14067
_reflns_threshold_expression >2sigma(I)
_cod_data_source_file ic202448c_si_002_4.cif
_cod_data_source_block 3b
_cod_database_code 4330441

loop_
_symmetry_equiv_pos_as_xyz
'x, y, z'
'-x, -y, -z'

loop_
_atom_site_label
_atom_site_type_symbol
_atom_site_fract_x
_atom_site_fract_y
_atom_site_fract_z
_atom_site_U_iso_or_equiv
_atom_site_adp_type
_atom_site_occupancy
_atom_site_symmetry_multiplicity
_atom_site_calc_flag
_atom_site_refinement_flags
C1 C 0.24276(14) 0.61098(13) 0.07967(9) 0.0249(3) Uani 1 1 d .
C2 C 0.16057(14) 0.73787(13) 0.06262(9) 0.0266(3) Uani 1 1 d .
C3 C 0.07695(16) 0.78342(16) -0.00602(10) 0.0339(3) Uani 1 1 d .
H3 H 0.0215 0.8685 -0.0165 0.041 Uiso 1 1 calc R
C4 C 0.07310(17) 0.70722(17) -0.05918(11) 0.0373(4) Uani 1 1 d .
H4 H 0.0154 0.7392 -0.1055 0.045 Uiso 1 1 calc R
C5 C 0.15476(16) 0.58373(16) -0.04367(10) 0.0335(3) Uani 1 1 d .
H5 H 0.1526 0.5315 -0.0803 0.040 Uiso 1 1 calc R
C6 C 0.24012(14) 0.53341(14) 0.02390(9) 0.0271(3) Uani 1 1 d .
C7 C 0.16075(15) 0.82402(13) 0.11755(9) 0.0287(3) Uani 1 1 d .
C8 C 0.27713(18) 0.83499(15) 0.13747(11) 0.0350(3) Uani 1 1 d .
H8 H 0.3585 0.7845 0.1173 0.042 Uiso 1 1 calc R
C9 C 0.2752(2) 0.91905(18) 0.18651(12) 0.0454(4) Uani 1 1 d .
H9 H 0.3552 0.9258 0.1996 0.055 Uiso 1 1 calc R
C10 C 0.1574(2) 0.99303(17) 0.21638(13) 0.0492(5) Uani 1 1 d .
H10 H 0.1563 1.0505 0.2499 0.059 Uiso 1 1 calc R
C11 C 0.0420(2) 0.98278(17) 0.19722(12) 0.0476(5) Uani 1 1 d .
H11 H -0.0390 1.0335 0.2176 0.057 Uiso 1 1 calc R
C12 C 0.04302(18) 0.89904(15) 0.14840(11) 0.0374(4) Uani 1 1 d .
H12 H -0.0374 0.8927 0.1358 0.045 Uiso 1 1 calc R
C13 C 0.32339(16) 0.39972(14) 0.03648(9) 0.0290(3) Uani 1 1 d .
C14 C 0.27079(19) 0.30961(17) 0.02510(11) 0.0396(4) Uani 1 1 d .
H14 H 0.1806 0.3341 0.0136 0.047 Uiso 1 1 calc R
C15 C 0.3485(2) 0.18545(18) 0.03041(13) 0.0489(5) Uani 1 1 d .
H15 H 0.3112 0.1258 0.0227 0.059 Uiso 1 1 calc R
C16 C 0.4799(2) 0.14804(17) 0.04688(12) 0.0483(5) Uani 1 1 d .
H16 H 0.5332 0.0632 0.0497 0.058 Uiso 1 1 calc R
C17 C 0.53369(19) 0.23497(16) 0.05927(11) 0.0397(4) Uani 1 1 d .
H17 H 0.6240 0.2095 0.0707 0.048 Uiso 1 1 calc R
C18 C 0.45582(16) 0.35954(15) 0.05510(10) 0.0317(3) Uani 1 1 d .
H18 H 0.4932 0.4179 0.0650 0.038 Uiso 1 1 calc R
C19 C 0.29212(14) 0.17491(13) 0.33406(9) 0.0247(3) Uani 1 1 d .
C20 C 0.36224(14) 0.04742(13) 0.37037(9) 0.0265(3) Uani 1 1 d .
C21 C 0.29775(16) -0.02726(15) 0.42655(11) 0.0344(3) Uani 1 1 d .
H21 H 0.3457 -0.1119 0.4512 0.041 Uiso 1 1 calc R
C22 C 0.16557(17) 0.01886(16) 0.44737(11) 0.0376(4) Uani 1 1 d .
H22 H 0.1235 -0.0331 0.4863 0.045 Uiso 1 1 calc R
C23 C 0.09576(15) 0.14135(15) 0.41080(10) 0.0317(3) Uani 1 1 d .
H23 H 0.0048 0.1728 0.4246 0.038 Uiso 1 1 calc R
C24 C 0.15553(14) 0.22055(13) 0.35375(9) 0.0252(3) Uani 1 1 d .
C25 C 0.50428(14) -0.00813(13) 0.34973(10) 0.0279(3) Uani 1 1 d .
C26 C 0.55275(16) 0.00654(15) 0.26479(11) 0.0343(3) Uani 1 1 d .
H26 H 0.4951 0.0551 0.2197 0.041 Uiso 1 1 calc R
C27 C 0.68477(18) -0.04945(17) 0.24587(12) 0.0419(4) Uani 1 1 d .
H27 H 0.7164 -0.0398 0.1879 0.050 Uiso 1 1 calc R
C28 C 0.77051(17) -0.11922(16) 0.31092(13) 0.0427(4) Uani 1 1 d .
H28 H 0.8608 -0.1563 0.2977 0.051 Uiso 1 1 calc R
C29 C 0.72379(17) -0.13437(17) 0.39482(13) 0.0418(4) Uani 1 1 d .
H29 H 0.7821 -0.1821 0.4397 0.050 Uiso 1 1 calc R
C30 C 0.59134(17) -0.07996(15) 0.41405(11) 0.0358(3) Uani 1 1 d .
H30 H 0.5600 -0.0921 0.4720 0.043 Uiso 1 1 calc R
C31 C 0.07311(13) 0.34942(13) 0.31453(9) 0.0255(3) Uani 1 1 d .
C32 C -0.02348(15) 0.42239(15) 0.36357(10) 0.0316(3) Uani 1 1 d .
H32 H -0.0324 0.3905 0.4234 0.038 Uiso 1 1 calc R
C33 C -0.10597(16) 0.53983(16) 0.32646(12) 0.0376(4) Uani 1 1 d .
H33 H -0.1707 0.5875 0.3609 0.045 Uiso 1 1 calc R
C34 C -0.09484(16) 0.58862(15) 0.23917(12) 0.0365(3) Uani 1 1 d .
H34 H -0.1519 0.6691 0.2138 0.044 Uiso 1 1 calc R
C35 C 0.00018(15) 0.51881(15) 0.18969(10) 0.0324(3) Uani 1 1 d .
H35 H 0.0087 0.5519 0.1300 0.039 Uiso 1 1 calc R
C36 C 0.08339(14) 0.40052(14) 0.22657(10) 0.0287(3) Uani 1 1 d .
H36 H 0.1481 0.3537 0.1917 0.034 Uiso 1 1 calc R
C37 C 0.1805(2) 0.62909(17) 0.34507(13) 0.0457(4) Uani 1 1 d .
H37A H 0.0945 0.6180 0.3643 0.055 Uiso 1 1 calc R
H37B H 0.1750 0.6719 0.2837 0.055 Uiso 1 1 calc R
C38 C 0.2051(3) 0.7113(2) 0.39442(16) 0.0688(7) Uani 1 1 d .
H38A H 0.2095 0.6704 0.4554 0.103 Uiso 1 1 calc R
H38B H 0.1339 0.7918 0.3862 0.103 Uiso 1 1 calc R
H38C H 0.2883 0.7260 0.3742 0.103 Uiso 1 1 calc R
C39 C 0.2846(2) 0.42603(19) 0.43817(11) 0.0460(4) Uani 1 1 d .
H39A H 0.2114 0.4677 0.4747 0.055 Uiso 1 1 calc R
H39B H 0.2734 0.3465 0.4339 0.055 Uiso 1 1 calc R
C40 C 0.4062(3) 0.3980(4) 0.4782(2) 0.1065(14) Uani 1 1 d .
H40A H 0.4793 0.3601 0.4412 0.160 Uiso 1 1 calc R
H40B H 0.4077 0.3390 0.5335 0.160 Uiso 1 1 calc R
H40C H 0.4143 0.4757 0.4872 0.160 Uiso 1 1 calc R
C41 C 0.6073(2) 0.50248(19) 0.21687(14) 0.0473(4) Uani 1 1 d .
H41A H 0.5861 0.5339 0.1556 0.057 Uiso 1 1 calc R
H41B H 0.7038 0.4726 0.2206 0.057 Uiso 1 1 calc R
C42 C 0.5492(2) 0.6053(2) 0.26282(16) 0.0555(5) Uani 1 1 d .
H42A H 0.4538 0.6350 0.2587 0.083 Uiso 1 1 calc R
H42B H 0.5833 0.6746 0.2371 0.083 Uiso 1 1 calc R
H42C H 0.5718 0.5744 0.3232 0.083 Uiso 1 1 calc R
C43 C 0.65322(17) 0.27584(18) 0.25541(14) 0.0450(4) Uani 1 1 d .
H43A H 0.7046 0.2773 0.2004 0.054 Uiso 1 1 calc R
H43B H 0.6073 0.2136 0.2613 0.054 Uiso 1 1 calc R
C44 C 0.7440(3) 0.2359(3) 0.3272(2) 0.0804(9) Uani 1 1 d .
H44A H 0.7974 0.2914 0.3180 0.121 Uiso 1 1 calc R
H44B H 0.8013 0.1492 0.3294 0.121 Uiso 1 1 calc R
H44C H 0.6932 0.2408 0.3814 0.121 Uiso 1 1 calc R
Mn1 Mn 0.35192(2) 0.42070(2) 0.242758(15) 0.02668(6) Uani 1 1 d .
O1 O 0.31598(11) 0.56620(9) 0.14785(6) 0.0279(2) Uani 1 1 d .
O2 O 0.35546(10) 0.24727(10) 0.28541(7) 0.0303(2) Uani 1 1 d .
O3 O 0.27886(12) 0.50654(11) 0.35344(7) 0.0359(3) Uani 1 1 d .
O4 O 0.55729(11) 0.39902(11) 0.25374(8) 0.0362(3) Uani 1 1 d .

loop_
_atom_site_aniso_label
_atom_site_aniso_U_11
_atom_site_aniso_U_22
_atom_site_aniso_U_33
_atom_site_aniso_U_23
_atom_site_aniso_U_13
_atom_site_aniso_U_12
C1 0.0260(6) 0.0277(6) 0.0226(6) -0.0034(5) 0.0010(5) -0.0127(5)
C2 0.0272(7) 0.0281(7) 0.0247(6) -0.0033(5) 0.0007(5) -0.0115(5)
C3 0.0315(8) 0.0355(8) 0.0309(8) -0.0017(6) -0.0046(6) -0.0089(6)
C4 0.0340(8) 0.0474(9) 0.0297(8) -0.0049(7) -0.0079(6) -0.0122(7)
C5 0.0340(8) 0.0439(9) 0.0285(7) -0.0120(6) 0.0010(6) -0.0180(7)
C6 0.0283(7) 0.0316(7) 0.0245(6) -0.0065(5) 0.0038(5) -0.0148(5)
C7 0.0352(8) 0.0234(6) 0.0252(7) -0.0002(5) -0.0004(6) -0.0105(5)
C8 0.0408(9) 0.0325(8) 0.0347(8) -0.0053(6) 0.0000(7) -0.0176(7)
C9 0.0623(12) 0.0406(9) 0.0426(10) -0.0084(8) -0.0067(9) -0.0273(9)
C10 0.0770(15) 0.0346(9) 0.0405(10) -0.0131(8) -0.0022(10) -0.0203(9)
C11 0.0578(12) 0.0351(9) 0.0420(10) -0.0127(8) 0.0056(9) -0.0044(8)
C12 0.0390(9) 0.0324(8) 0.0362(8) -0.0059(7) 0.0002(7) -0.0073(7)
C13 0.0363(8) 0.0309(7) 0.0241(6) -0.0083(5) 0.0072(6) -0.0174(6)
C14 0.0490(10) 0.0419(9) 0.0373(9) -0.0146(7) 0.0066(7) -0.0253(8)
C15 0.0750(14) 0.0396(9) 0.0439(10) -0.0191(8) 0.0099(10) -0.0304(10)
C16 0.0731(14) 0.0307(8) 0.0372(9) -0.0132(7) 0.0078(9) -0.0112(9)
C17 0.0452(10) 0.0359(8) 0.0304(8) -0.0067(6) 0.0058(7) -0.0062(7)
C18 0.0373(8) 0.0316(7) 0.0262(7) -0.0052(6) 0.0053(6) -0.0138(6)
C19 0.0247(6) 0.0255(6) 0.0259(6) -0.0062(5) 0.0021(5) -0.0110(5)
C20 0.0254(6) 0.0256(6) 0.0284(7) -0.0051(5) 0.0019(5) -0.0096(5)
C21 0.0356(8) 0.0273(7) 0.0373(8) 0.0002(6) 0.0012(6) -0.0124(6)
C22 0.0343(8) 0.0351(8) 0.0413(9) 0.0021(7) 0.0058(7) -0.0180(7)
C23 0.0255(7) 0.0348(8) 0.0346(8) -0.0040(6) 0.0053(6) -0.0141(6)
C24 0.0242(6) 0.0267(6) 0.0262(6) -0.0060(5) 0.0021(5) -0.0109(5)
C25 0.0274(7) 0.0231(6) 0.0338(7) -0.0077(5) 0.0016(6) -0.0087(5)
C26 0.0318(8) 0.0334(8) 0.0350(8) -0.0071(6) 0.0027(6) -0.0087(6)
C27 0.0368(9) 0.0387(9) 0.0450(10) -0.0108(7) 0.0119(7) -0.0088(7)
C28 0.0291(8) 0.0335(8) 0.0608(12) -0.0133(8) 0.0057(8) -0.0046(6)
C29 0.0331(8) 0.0356(8) 0.0506(10) -0.0109(8) -0.0054(7) -0.0011(7)
C30 0.0345(8) 0.0318(8) 0.0363(8) -0.0080(6) -0.0018(6) -0.0040(6)
C31 0.0209(6) 0.0281(7) 0.0293(7) -0.0076(5) 0.0022(5) -0.0100(5)
C32 0.0289(7) 0.0332(7) 0.0325(7) -0.0094(6) 0.0061(6) -0.0104(6)
C33 0.0297(8) 0.0347(8) 0.0465(10) -0.0133(7) 0.0057(7) -0.0070(6)
C34 0.0287(7) 0.0299(7) 0.0479(10) -0.0043(7) -0.0045(7) -0.0076(6)
C35 0.0270(7) 0.0377(8) 0.0326(8) -0.0013(6) -0.0041(6) -0.0141(6)
C36 0.0231(6) 0.0343(7) 0.0296(7) -0.0077(6) 0.0014(5) -0.0110(5)
C37 0.0546(11) 0.0355(9) 0.0423(10) -0.0080(7) -0.0010(8) -0.0090(8)
C38 0.102(2) 0.0525(13) 0.0606(14) -0.0255(11) 0.0190(14) -0.0335(13)
C39 0.0604(12) 0.0451(10) 0.0281(8) -0.0011(7) 0.0025(8) -0.0176(9)
C40 0.098(2) 0.140(3) 0.0765(19) 0.053(2) -0.0447(18) -0.072(2)
C41 0.0415(10) 0.0539(11) 0.0547(11) -0.0097(9) 0.0068(8) -0.0302(9)
C42 0.0481(11) 0.0464(11) 0.0774(15) -0.0131(10) -0.0021(10) -0.0225(9)
C43 0.0290(8) 0.0480(10) 0.0595(12) -0.0180(9) -0.0004(8) -0.0104(7)
C44 0.0629(16) 0.0721(17) 0.093(2) -0.0212(15) -0.0356(15) 0.0083(13)
Mn1 0.02655(11) 0.02502(11) 0.02732(11) -0.00049(8) -0.00015(8) -0.01080(8)
O1 0.0344(5) 0.0253(5) 0.0251(5) -0.0019(4) -0.0048(4) -0.0122(4)
O2 0.0240(5) 0.0259(5) 0.0389(6) -0.0027(4) 0.0061(4) -0.0108(4)
O3 0.0446(7) 0.0334(6) 0.0267(5) -0.0028(4) 0.0017(5) -0.0125(5)
O4 0.0273(5) 0.0363(6) 0.0456(7) -0.0054(5) -0.0009(5) -0.0138(4)

loop_
_atom_type_symbol
_atom_type_description
_atom_type_scat_dispersion_real
_atom_type_scat_dispersion_imag
_atom_type_scat_source
C C 0.0033 0.0016 'International Tables Vol C Tables 4.2.6.8 and 6.1.1.4'
H H 0.0000 0.0000 'International Tables Vol C Tables 4.2.6.8 and 6.1.1.4'
Mn Mn 0.3368 0.7283 'International Tables Vol C Tables 4.2.6.8 and 6.1.1.4'
O O 0.0106 0.0060 'International Tables Vol C Tables 4.2.6.8 and 6.1.1.4'

loop_
_geom_angle_atom_site_label_1
_geom_angle_atom_site_label_2
_geom_angle_atom_site_label_3
_geom_angle
O1 C1 C2 119.81(13)
O1 C1 C6 121.78(13)
C2 C1 C6 118.37(13)
C3 C2 C1 120.05(14)
C3 C2 C7 119.08(13)
C1 C2 C7 120.87(13)
C4 C3 C2 121.39(15)
C4 C3 H3 119.3
C2 C3 H3 119.3
C5 C4 C3 118.81(15)
C5 C4 H4 120.6
C3 C4 H4 120.6
C4 C5 C6 122.19(15)
C4 C5 H5 118.9
C6 C5 H5 118.9
C5 C6 C1 119.17(14)
C5 C6 C13 118.71(14)
C1 C6 C13 122.11(13)
C8 C7 C12 118.28(15)
C8 C7 C2 121.36(14)
C12 C7 C2 120.34(15)
C9 C8 C7 120.58(17)
C9 C8 H8 119.7
C7 C8 H8 119.7
C10 C9 C8 120.34(19)
C10 C9 H9 119.8
C8 C9 H9 119.8
C11 C10 C9 119.54(17)
C11 C10 H10 120.2
C9 C10 H10 120.2
C10 C11 C12 120.50(18)
C10 C11 H11 119.7
C12 C11 H11 119.7
C11 C12 C7 120.76(18)
C11 C12 H12 119.6
C7 C12 H12 119.6
C18 C13 C14 117.85(15)
C18 C13 C6 122.46(13)
C14 C13 C6 119.60(15)
C15 C14 C13 120.99(18)
C15 C14 H14 119.5
C13 C14 H14 119.5
C16 C15 C14 120.34(17)
C16 C15 H15 119.8
C14 C15 H15 119.8
C15 C16 C17 119.69(17)
C15 C16 H16 120.2
C17 C16 H16 120.2
C16 C17 C18 120.28(18)
C16 C17 H17 119.9
C18 C17 H17 119.9
C17 C18 C13 120.81(16)
C17 C18 H18 119.6
C13 C18 H18 119.6
O2 C19 C24 122.29(12)
O2 C19 C20 119.48(12)
C24 C19 C20 118.22(12)
C21 C20 C19 119.81(13)
C21 C20 C25 119.07(13)
C19 C20 C25 121.12(12)
C22 C21 C20 121.63(14)
C22 C21 H21 119.2
C20 C21 H21 119.2
C23 C22 C21 119.10(14)
C23 C22 H22 120.4
C21 C22 H22 120.4
C22 C23 C24 121.69(14)
C22 C23 H23 119.2
C24 C23 H23 119.2
C23 C24 C19 119.49(13)
C23 C24 C31 118.56(13)
C19 C24 C31 121.95(12)
C30 C25 C26 118.25(14)
C30 C25 C20 120.90(14)
C26 C25 C20 120.80(14)
C27 C26 C25 120.43(16)
C27 C26 H26 119.8
C25 C26 H26 119.8
C28 C27 C26 120.53(17)
C28 C27 H27 119.7
C26 C27 H27 119.7
C29 C28 C27 119.52(16)
C29 C28 H28 120.2
C27 C28 H28 120.2
C28 C29 C30 120.19(17)
C28 C29 H29 119.9
C30 C29 H29 119.9
C25 C30 C29 121.07(16)
C25 C30 H30 119.5
C29 C30 H30 119.5
C36 C31 C32 117.46(14)
C36 C31 C24 121.58(13)
C32 C31 C24 120.87(13)
C33 C32 C31 121.24(15)
C33 C32 H32 119.4
C31 C32 H32 119.4
C32 C33 C34 120.49(15)
C32 C33 H33 119.8
C34 C33 H33 119.8
C35 C34 C33 119.29(15)
C35 C34 H34 120.4
C33 C34 H34 120.4
C34 C35 C36 120.53(15)
C34 C35 H35 119.7
C36 C35 H35 119.7
C35 C36 C31 120.98(14)
C35 C36 H36 119.5
C31 C36 H36 119.5
O3 C37 C38 114.33(19)
O3 C37 H37A 108.7
C38 C37 H37A 108.7
O3 C37 H37B 108.7
C38 C37 H37B 108.7
H37A C37 H37B 107.6
C37 C38 H38A 109.5
C37 C38 H38B 109.5
H38A C38 H38B 109.5
C37 C38 H38C 109.5
H38A C38 H38C 109.5
H38B C38 H38C 109.5
C40 C39 O3 112.56(18)
C40 C39 H39A 109.1
O3 C39 H39A 109.1
C40 C39 H39B 109.1
O3 C39 H39B 109.1
H39A C39 H39B 107.8
C39 C40 H40A 109.5
C39 C40 H40B 109.5
H40A C40 H40B 109.5
C39 C40 H40C 109.5
H40A C40 H40C 109.5
H40B C40 H40C 109.5
O4 C41 C42 110.31(16)
O4 C41 H41A 109.6
C42 C41 H41A 109.6
O4 C41 H41B 109.6
C42 C41 H41B 109.6
H41A C41 H41B 108.1
C41 C42 H42A 109.5
C41 C42 H42B 109.5
H42A C42 H42B 109.5
C41 C42 H42C 109.5
H42A C42 H42C 109.5
H42B C42 H42C 109.5
O4 C43 C44 112.21(18)
O4 C43 H43A 109.2
C44 C43 H43A 109.2
O4 C43 H43B 109.2
C44 C43 H43B 109.2
H43A C43 H43B 107.9
C43 C44 H44A 109.5
C43 C44 H44B 109.5
H44A C44 H44B 109.5
C43 C44 H44C 109.5
H44A C44 H44C 109.5
H44B C44 H44C 109.5
O1 Mn1 O2 147.06(5)
O1 Mn1 O4 96.66(5)
O2 Mn1 O4 100.38(4)
O1 Mn1 O3 102.22(4)
O2 Mn1 O3 103.75(5)
O4 Mn1 O3 96.04(5)
C1 O1 Mn1 137.20(9)
C19 O2 Mn1 144.15(9)
C37 O3 C39 114.74(14)
C37 O3 Mn1 121.48(10)
C39 O3 Mn1 119.02(11)
C43 O4 C41 114.00(14)
C43 O4 Mn1 117.94(10)
C41 O4 Mn1 120.67(11)

loop_
_geom_bond_atom_site_label_1
_geom_bond_atom_site_label_2
_geom_bond_distance
C1 O1 1.3239(17)
C1 C2 1.416(2)
C1 C6 1.426(2)
C2 C3 1.396(2)
C2 C7 1.487(2)
C3 C4 1.385(2)
C3 H3 0.9500
C4 C5 1.383(2)
C4 H4 0.9500
C5 C6 1.394(2)
C5 H5 0.9500
C6 C13 1.483(2)
C7 C8 1.394(2)
C7 C12 1.395(2)
C8 C9 1.390(2)
C8 H8 0.9500
C9 C10 1.385(3)
C9 H9 0.9500
C10 C11 1.375(3)
C10 H10 0.9500
C11 C12 1.387(3)
C11 H11 0.9500
C12 H12 0.9500
C13 C18 1.398(2)
C13 C14 1.406(2)
C14 C15 1.387(3)
C14 H14 0.9500
C15 C16 1.382(3)
C15 H15 0.9500
C16 C17 1.387(3)
C16 H16 0.9500
C17 C18 1.393(2)
C17 H17 0.9500
C18 H18 0.9500
C19 O2 1.3184(16)
C19 C24 1.4222(19)
C19 C20 1.423(2)
C20 C21 1.394(2)
C20 C25 1.489(2)
C21 C22 1.384(2)
C21 H21 0.9500
C22 C23 1.380(2)
C22 H22 0.9500
C23 C24 1.4017(19)
C23 H23 0.9500
C24 C31 1.482(2)
C25 C30 1.391(2)
C25 C26 1.399(2)
C26 C27 1.391(2)
C26 H26 0.9500
C27 C28 1.386(3)
C27 H27 0.9500
C28 C29 1.378(3)
C28 H28 0.9500
C29 C30 1.393(2)
C29 H29 0.9500
C30 H30 0.9500
C31 C36 1.403(2)
C31 C32 1.403(2)
C32 C33 1.383(2)
C32 H32 0.9500
C33 C34 1.389(3)
C33 H33 0.9500
C34 C35 1.382(2)
C34 H34 0.9500
C35 C36 1.391(2)
C35 H35 0.9500
C36 H36 0.9500
C37 O3 1.445(2)
C37 C38 1.485(3)
C37 H37A 0.9900
C37 H37B 0.9900
C38 H38A 0.9800
C38 H38B 0.9800
C38 H38C 0.9800
C39 C40 1.439(3)
C39 O3 1.448(2)
C39 H39A 0.9900
C39 H39B 0.9900
C40 H40A 0.9800
C40 H40B 0.9800
C40 H40C 0.9800
C41 O4 1.452(2)
C41 C42 1.475(3)
C41 H41A 0.9900
C41 H41B 0.9900
C42 H42A 0.9800
C42 H42B 0.9800
C42 H42C 0.9800
C43 O4 1.450(2)
C43 C44 1.489(3)
C43 H43A 0.9900
C43 H43B 0.9900
C44 H44A 0.9800
C44 H44B 0.9800
C44 H44C 0.9800
Mn1 O1 1.9412(10)
Mn1 O2 1.9485(10)
Mn1 O4 2.1832(11)
Mn1 O3 2.1896(12)

loop_
_geom_torsion_atom_site_label_1
_geom_torsion_atom_site_label_2
_geom_torsion_atom_site_label_3
_geom_torsion_atom_site_label_4
_geom_torsion
O1 C1 C2 C3 -175.89(13)
C6 C1 C2 C3 1.7(2)
O1 C1 C2 C7 3.5(2)
C6 C1 C2 C7 -178.88(13)
C1 C2 C3 C4 -0.7(2)
C7 C2 C3 C4 179.90(15)
C2 C3 C4 C5 -0.4(3)
C3 C4 C5 C6 0.4(3)
C4 C5 C6 C1 0.7(2)
C4 C5 C6 C13 179.41(15)
O1 C1 C6 C5 175.85(13)
C2 C1 C6 C5 -1.7(2)
O1 C1 C6 C13 -2.8(2)
C2 C1 C6 C13 179.61(13)
C3 C2 C7 C8 -130.68(16)
C1 C2 C7 C8 49.9(2)
C3 C2 C7 C12 47.4(2)
C1 C2 C7 C12 -132.01(15)
C12 C7 C8 C9 -0.3(2)
C2 C7 C8 C9 177.83(15)
C7 C8 C9 C10 0.1(3)
C8 C9 C10 C11 0.0(3)
C9 C10 C11 C12 0.1(3)
C10 C11 C12 C7 -0.2(3)
C8 C7 C12 C11 0.3(2)
C2 C7 C12 C11 -177.78(15)
C5 C6 C13 C18 136.56(15)
C1 C6 C13 C18 -44.8(2)
C5 C6 C13 C14 -40.0(2)
C1 C6 C13 C14 138.68(15)
C18 C13 C14 C15 -1.3(2)
C6 C13 C14 C15 175.39(15)
C13 C14 C15 C16 -0.2(3)
C14 C15 C16 C17 0.9(3)
C15 C16 C17 C18 -0.1(3)
C16 C17 C18 C13 -1.5(2)
C14 C13 C18 C17 2.1(2)
C6 C13 C18 C17 -174.48(14)
O2 C19 C20 C21 175.61(14)
C24 C19 C20 C21 -2.8(2)
O2 C19 C20 C25 -4.1(2)
C24 C19 C20 C25 177.51(13)
C19 C20 C21 C22 1.0(3)
C25 C20 C21 C22 -179.30(16)
C20 C21 C22 C23 0.8(3)
C21 C22 C23 C24 -0.6(3)
C22 C23 C24 C19 -1.3(2)
C22 C23 C24 C31 177.71(15)
O2 C19 C24 C23 -175.43(14)
C20 C19 C24 C23 2.9(2)
O2 C19 C24 C31 5.6(2)
C20 C19 C24 C31 -176.03(13)
C21 C20 C25 C30 -45.9(2)
C19 C20 C25 C30 133.80(16)
C21 C20 C25 C26 131.56(16)
C19 C20 C25 C26 -48.7(2)
C30 C25 C26 C27 -0.1(2)
C20 C25 C26 C27 -177.68(15)
C25 C26 C27 C28 -0.8(3)
C26 C27 C28 C29 0.9(3)
C27 C28 C29 C30 0.0(3)
C26 C25 C30 C29 1.0(2)
C20 C25 C30 C29 178.57(15)
C28 C29 C30 C25 -1.0(3)
C23 C24 C31 C36 -134.01(15)
C19 C24 C31 C36 44.9(2)
C23 C24 C31 C32 42.5(2)
C19 C24 C31 C32 -138.61(15)
C36 C31 C32 C33 0.4(2)
C24 C31 C32 C33 -176.15(15)
C31 C32 C33 C34 -0.1(3)
C32 C33 C34 C35 -0.3(3)
C33 C34 C35 C36 0.4(2)
C34 C35 C36 C31 -0.1(2)
C32 C31 C36 C35 -0.4(2)
C24 C31 C36 C35 176.21(14)
C2 C1 O1 Mn1 130.45(13)
C6 C1 O1 Mn1 -47.1(2)
O2 Mn1 O1 C1 24.48(18)
O4 Mn1 O1 C1 145.39(14)
O3 Mn1 O1 C1 -116.92(14)
C24 C19 O2 Mn1 22.8(3)
C20 C19 O2 Mn1 -155.55(13)
O1 Mn1 O2 C19 -101.65(18)
O4 Mn1 O2 C19 138.38(17)
O3 Mn1 O2 C19 39.47(18)
C38 C37 O3 C39 66.8(2)
C38 C37 O3 Mn1 -137.90(15)
C40 C39 O3 C37 -115.1(3)
C40 C39 O3 Mn1 89.0(2)
O1 Mn1 O3 C37 23.70(14)
O2 Mn1 O3 C37 -135.86(13)
O4 Mn1 O3 C37 121.88(13)
O1 Mn1 O3 C39 178.00(12)
O2 Mn1 O3 C39 18.44(13)
O4 Mn1 O3 C39 -83.83(13)
C44 C43 O4 C41 78.8(2)
C44 C43 O4 Mn1 -130.94(19)
C42 C41 O4 C43 -143.42(18)
C42 C41 O4 Mn1 67.2(2)
O1 Mn1 O4 C43 -129.19(12)
O2 Mn1 O4 C43 22.49(13)
O3 Mn1 O4 C43 127.71(12)
O1 Mn1 O4 C41 19.00(13)
O2 Mn1 O4 C41 170.68(12)
O3 Mn1 O4 C41 -84.10(13)
